data_7036316
loop_
_publ_author_name
'Lv, Chunlin'
'Hu, Junjie'
'Khan, Rao Naumaan Nasim'
'Zhang, Jin'
'Wei, Yongge'

_publ_section_title
;
 Postfunctionalization of polyoxometalates: an efficient strategy to
 construct organic-inorganic zwitterions.
;
_journal_issue 38
_journal_name_full 'Dalton transactions (Cambridge, England : 2003)'
_journal_page_first 16698
_journal_page_last 16702
_journal_paper_doi 10.1039/c5dt02407b
_journal_volume 44
_journal_year 2015
_chemical_formula_sum 'C40 H81 Mo6 N5 O18'
_chemical_formula_weight 1495.74
_chemical_name_systematic
; 
 ? 
;
_space_group_IT_number 2
_symmetry_cell_setting triclinic
_symmetry_space_group_name_Hall '-P 1'
_symmetry_space_group_name_H-M 'P -1'
_atom_sites_solution_hydrogens geom
_atom_sites_solution_primary direct
_atom_sites_solution_secondary difmap
_audit_creation_method SHELXL-97
_audit_update_record
;
2013-09-27 deposited with the CCDC.
2015-08-26 downloaded from the CCDC.
;
_cell_angle_alpha 112.383(7)
_cell_angle_beta 98.552(7)
_cell_angle_gamma 96.467(7)
_cell_formula_units_Z 4
_cell_length_a 15.7964(15)
_cell_length_b 19.5355(14)
_cell_length_c 20.3243(16)
_cell_measurement_reflns_used 13578
_cell_measurement_temperature 100(2)
_cell_measurement_theta_max 29.61
_cell_measurement_theta_min 3.07
_cell_volume 5635.8(9)
_computing_cell_refinement
;
CrysAlisPro, Agilent Technologies,
Version 1.171.35.11 (release 16-05-2011 CrysAlis171 .NET)
(compiled May 16 2011,17:55:39)
;
_computing_data_collection
;
CrysAlisPro, Agilent Technologies,
Version 1.171.35.11 (release 16-05-2011 CrysAlis171 .NET)
(compiled May 16 2011,17:55:39)
;
_computing_data_reduction
;
CrysAlisPro, Agilent Technologies,
Version 1.171.35.11 (release 16-05-2011 CrysAlis171 .NET)
(compiled May 16 2011,17:55:39)
;
_computing_molecular_graphics
;
O. V. Dolomanov, L. J. Bourhis, R. J. Gildea, J. A. K. Howard and H. Puschmann,
OLEX2: a complete structure solution, refinement and analysis program.
J. Appl. Cryst. (2009). 42, 339-341.
;
_computing_publication_material
;
O. V. Dolomanov, L. J. Bourhis, R. J. Gildea, J. A. K. Howard and H. Puschmann,
OLEX2: a complete structure solution, refinement and analysis program.
J. Appl. Cryst. (2009). 42, 339-341.
;
_computing_structure_refinement
;
XL, G.M. Sheldrick, Acta Cryst.
(2008). A64, 112-122
;
_computing_structure_solution
;
SHELXS, G.M. Sheldrick, Acta Cryst.
(2008). A64, 112-122
;
_diffrn_ambient_temperature 100(2)
_diffrn_detector_area_resol_mean 16.0971
_diffrn_measured_fraction_theta_full 0.996
_diffrn_measured_fraction_theta_max 0.996
_diffrn_measurement_device_type 'Xcalibur, Eos, Gemini'
_diffrn_measurement_method '\w scans'
_diffrn_radiation_monochromator graphite
_diffrn_radiation_source 'Enhance (Mo) X-ray Source'
_diffrn_radiation_type MoK\a
_diffrn_radiation_wavelength 0.71073
_diffrn_reflns_av_R_equivalents 0.0526
_diffrn_reflns_av_sigmaI/netI 0.0753
_diffrn_reflns_limit_h_max 18
_diffrn_reflns_limit_h_min -18
_diffrn_reflns_limit_k_max 23
_diffrn_reflns_limit_k_min -23
_diffrn_reflns_limit_l_max 23
_diffrn_reflns_limit_l_min -24
_diffrn_reflns_number 47118
_diffrn_reflns_theta_full 25.00
_diffrn_reflns_theta_max 25.00
_diffrn_reflns_theta_min 3.08
_exptl_absorpt_coefficient_mu 1.362
_exptl_absorpt_correction_T_max 0.7629
_exptl_absorpt_correction_T_min 0.5919
_exptl_absorpt_correction_type multi-scan
_exptl_absorpt_process_details
;
CrysAlisPro, Agilent Technologies,
Version 1.171.35.11 (release 16-05-2011 CrysAlis171 .NET)
(compiled May 16 2011,17:55:39)
Empirical absorption correction using spherical harmonics,
 implemented in SCALE3 ABSPACK scaling algorithm.
;
_exptl_crystal_colour red
_exptl_crystal_density_diffrn 1.763
_exptl_crystal_density_method 'not measured'
_exptl_crystal_description block
_exptl_crystal_F_000 3008
_exptl_crystal_size_max 0.43
_exptl_crystal_size_mid 0.38
_exptl_crystal_size_min 0.21
_refine_diff_density_max 2.449
_refine_diff_density_min -1.618
_refine_diff_density_rms 0.247
_refine_ls_extinction_method none
_refine_ls_goodness_of_fit_ref 1.491
_refine_ls_hydrogen_treatment constr
_refine_ls_matrix_type full
_refine_ls_number_parameters 1253
_refine_ls_number_reflns 19777
_refine_ls_number_restraints 178
_refine_ls_restrained_S_all 1.490
_refine_ls_R_factor_all 0.1068
_refine_ls_R_factor_gt 0.0753
_refine_ls_shift/su_max 0.003
_refine_ls_shift/su_mean 0.000
_refine_ls_structure_factor_coef Fsqd
_refine_ls_weighting_details 'calc w=1/[\s^2^(Fo^2^)+(0.0350P)^2^+50.0000P] where P=(Fo^2^+2Fc^2^)/3'
_refine_ls_weighting_scheme calc
_refine_ls_wR_factor_gt 0.1677
_refine_ls_wR_factor_ref 0.1895
_reflns_number_gt 14742
_reflns_number_total 19777
_reflns_threshold_expression >2sigma(I)
_cod_data_source_file c5dt02407b2.cif
_cod_data_source_block Mo6-Me-2Py
_cod_depositor_comments 'Adding full bibliography for 7036316--7036320.cif.'
_cod_original_cell_volume 5635.8(8)
_cod_database_code 7036316

loop_
_symmetry_equiv_pos_as_xyz
'x, y, z'
'-x, -y, -z'

loop_
_atom_site_label
_atom_site_type_symbol
_atom_site_fract_x
_atom_site_fract_y
_atom_site_fract_z
_atom_site_U_iso_or_equiv
_atom_site_adp_type
_atom_site_occupancy
_atom_site_symmetry_multiplicity
_atom_site_calc_flag
_atom_site_refinement_flags
Mo1 Mo 0.56339(6) 0.20854(5) 0.14692(4) 0.0205(2) Uani 1 1 d .
Mo2 Mo 0.49449(6) 0.35118(5) 0.25413(5) 0.0260(2) Uani 1 1 d .
Mo3 Mo 0.46760(6) 0.26113(6) 0.36002(5) 0.0281(2) Uani 1 1 d .
Mo4 Mo 0.53814(6) 0.11711(5) 0.24942(5) 0.0255(2) Uani 1 1 d .
Mo5 Mo 0.37437(6) 0.18035(6) 0.18607(5) 0.0246(2) Uani 1 1 d .
Mo6 Mo 0.65744(6) 0.28714(6) 0.31813(5) 0.0248(2) Uani 1 1 d .
Mo7 Mo 0.05797(6) 0.13875(5) -0.28890(5) 0.0227(2) Uani 1 1 d U
Mo8 Mo 0.07231(6) 0.26369(6) -0.35731(5) 0.0271(2) Uani 1 1 d U
Mo9 Mo -0.04090(6) 0.35938(5) -0.24222(5) 0.0252(2) Uani 1 1 d U
Mo10 Mo -0.05377(6) 0.23075(6) -0.17529(5) 0.0262(2) Uani 1 1 d U
Mo11 Mo 0.13821(6) 0.31238(5) -0.18087(5) 0.0236(2) Uani 1 1 d U
Mo12 Mo -0.11965(6) 0.18253(5) -0.35130(5) 0.0259(2) Uani 1 1 d U
O1 O 0.4767(5) 0.4352(4) 0.2547(4) 0.036(2) Uani 1 1 d .
O2 O 0.4315(5) 0.2840(5) 0.4384(4) 0.036(2) Uani 1 1 d .
O3 O 0.5535(5) 0.0328(4) 0.2504(4) 0.0329(18) Uani 1 1 d .
O4 O 0.2719(5) 0.1415(5) 0.1383(4) 0.035(2) Uani 1 1 d .
O5 O 0.7599(5) 0.3256(5) 0.3669(4) 0.037(2) Uani 1 1 d .
O6 O 0.4928(5) 0.1647(4) 0.3388(4) 0.0290(18) Uani 1 1 d .
O7 O 0.6462(4) 0.1848(4) 0.3076(4) 0.0270(17) Uani 1 1 d .
O8 O 0.5756(5) 0.1159(4) 0.1665(4) 0.0257(16) Uani 1 1 d .
O9 O 0.6131(5) 0.3709(4) 0.3049(4) 0.0286(18) Uani 1 1 d .
O10 O 0.5894(5) 0.3015(5) 0.3920(4) 0.034(2) Uani 1 1 d .
O11 O 0.3847(5) 0.2836(4) 0.1973(4) 0.0280(17) Uani 1 1 d .
O12 O 0.4193(4) 0.0970(4) 0.2002(4) 0.0256(17) Uani 1 1 d .
O13 O 0.4567(5) 0.3509(4) 0.3379(4) 0.0335(19) Uani 1 1 d .
O14 O 0.4414(4) 0.1645(4) 0.1116(3) 0.0263(17) Uani 1 1 d .
O15 O 0.6717(4) 0.2558(4) 0.2215(4) 0.0295(18) Uani 1 1 d .
O16 O 0.5381(5) 0.3058(4) 0.1654(4) 0.0280(17) Uani 1 1 d .
O17 O 0.3620(4) 0.2136(4) 0.2850(4) 0.0264(17) Uani 1 1 d .
O18 O 0.5167(4) 0.2329(4) 0.2499(3) 0.0167(10) Uani 1 1 d .
O21 O 0.1133(5) 0.2748(5) -0.4258(4) 0.042(2) Uani 1 1 d .
O22 O -0.0773(5) 0.4411(4) -0.2231(4) 0.0359(19) Uani 1 1 d .
O23 O -0.0978(5) 0.2202(5) -0.1080(4) 0.042(2) Uani 1 1 d .
O24 O 0.2322(5) 0.3604(5) -0.1209(4) 0.036(2) Uani 1 1 d .
O25 O -0.2148(5) 0.1373(4) -0.4115(4) 0.037(2) Uani 1 1 d .
O26 O -0.0772(5) 0.3247(4) -0.1710(4) 0.0338(19) Uani 1 1 d .
O27 O 0.0742(5) 0.3888(4) -0.1799(4) 0.0325(19) Uani 1 1 d .
O28 O -0.0480(5) 0.2103(4) -0.4076(4) 0.0286(17) Uani 1 1 d .
O29 O -0.1365(4) 0.2874(4) -0.3100(4) 0.0283(17) Uani 1 1 d .
O30 O -0.0592(5) 0.1056(4) -0.3544(4) 0.0292(18) Uani 1 1 d .
O31 O 0.0666(5) 0.2861(4) -0.1240(4) 0.0276(17) Uani 1 1 d .
O32 O 0.0161(5) 0.3515(4) -0.3192(4) 0.0226(16) Uani 1 1 d .
O33 O 0.1568(4) 0.2101(4) -0.2196(4) 0.0231(16) Uani 1 1 d .
O34 O 0.0958(5) 0.1688(4) -0.3637(4) 0.0271(17) Uani 1 1 d .
O35 O 0.1624(4) 0.3141(4) -0.2734(4) 0.0274(17) Uani 1 1 d .
O36 O 0.0003(5) 0.1441(4) -0.2105(4) 0.0253(16) Uani 1 1 d .
O37 O -0.1446(5) 0.1818(4) -0.2584(4) 0.0270(17) Uani 1 1 d .
O38 O 0.0091(4) 0.2458(4) -0.2666(3) 0.0167(10) Uani 1 1 d U
N1 N 0.6015(5) 0.1884(5) 0.0678(4) 0.0208(19) Uani 1 1 d .
N2 N 0.7000(6) 0.2228(5) 0.0062(5) 0.036(2) Uani 1 1 d .
N3 N 0.0934(6) 0.0541(5) -0.3091(4) 0.025(2) Uani 1 1 d .
N4 N 0.1741(7) -0.0228(6) -0.2757(5) 0.037(2) Uani 1 1 d .
N5 N 0.2837(7) 0.1678(7) -0.0550(5) 0.046(3) Uani 1 1 d .
N6 N 0.2438(7) 0.0741(6) 0.3747(5) 0.040(3) Uani 1 1 d .
N7 N 0.6507(7) 0.3864(7) 0.6304(5) 0.043(3) Uani 1 1 d .
N8 N 0.8346(7) 0.4121(6) 0.1862(6) 0.050(3) Uani 1 1 d .
N9 N 0.5171(11) 0.1427(10) 0.5087(8) 0.088(5) Uani 1 1 d .
N10 N 0.1260(14) 0.4242(14) 0.2987(12) 0.120(8) Uani 1 1 d .
C1 C 0.6353(6) 0.1703(6) 0.0031(5) 0.023(2) Uani 1 1 d .
C2 C 0.6026(7) 0.1031(6) -0.0560(6) 0.029(3) Uani 1 1 d .
C3 C 0.6409(7) 0.0883(6) -0.1166(6) 0.033(3) Uani 1 1 d .
H3 H 0.6227 0.0417 -0.1578 0.039 Uiso 1 1 calc R
C4 C 0.7053(8) 0.1424(7) -0.1153(6) 0.043(3) Uani 1 1 d .
H4 H 0.7292 0.1356 -0.1571 0.052 Uiso 1 1 calc R
C5 C 0.7346(9) 0.2063(8) -0.0528(7) 0.049(4) Uani 1 1 d .
H5 H 0.7827 0.2412 -0.0513 0.059 Uiso 1 1 calc R
C6 C 0.5309(8) 0.0457(7) -0.0558(6) 0.042(3) Uani 1 1 d .
H6A H 0.5159 0.0628 -0.0077 0.063 Uiso 1 1 calc R
H6B H 0.5504 -0.0026 -0.0669 0.063 Uiso 1 1 calc R
H6C H 0.4795 0.0394 -0.0925 0.063 Uiso 1 1 calc R
C7 C 0.1170(7) -0.0162(5) -0.3282(5) 0.021(2) Uani 1 1 d .
C8 C 0.0828(7) -0.0741(6) -0.3976(6) 0.026(2) Uani 1 1 d .
C9 C 0.1077(8) -0.1429(7) -0.4124(6) 0.035(3) Uani 1 1 d .
H9 H 0.0855 -0.1839 -0.4582 0.042 Uiso 1 1 calc R
C10 C 0.1661(9) -0.1508(7) -0.3587(6) 0.044(3) Uani 1 1 d .
H10 H 0.1847 -0.1974 -0.3673 0.053 Uiso 1 1 calc R
C11 C 0.1970(9) -0.0897(7) -0.2923(6) 0.046(3) Uani 1 1 d .
H11 H 0.2372 -0.0963 -0.2565 0.055 Uiso 1 1 calc R
C12 C 0.0219(8) -0.0596(8) -0.4543(6) 0.038(3) Uani 1 1 d .
H12A H -0.0033 -0.0153 -0.4301 0.057 Uiso 1 1 calc R
H12B H -0.0248 -0.1035 -0.4809 0.057 Uiso 1 1 calc R
H12C H 0.0547 -0.0505 -0.4884 0.057 Uiso 1 1 calc R
C13 C 0.5754(12) 0.1331(8) 0.4775(8) 0.056(4) Uani 1 1 d .
C14 C 0.6431(10) 0.1216(9) 0.4423(8) 0.062(4) Uani 1 1 d .
H14A H 0.6267 0.0738 0.3993 0.093 Uiso 1 1 calc R
H14B H 0.6942 0.1197 0.4751 0.093 Uiso 1 1 calc R
H14C H 0.6572 0.1629 0.4274 0.093 Uiso 1 1 calc R
C15 C 0.1644(12) 0.3854(16) 0.2665(15) 0.110(10) Uani 1 1 d .
C16 C 0.2062(17) 0.3268(19) 0.2303(18) 0.175(14) Uani 1 1 d .
H16A H 0.1963 0.3171 0.1785 0.262 Uiso 1 1 calc R
H16B H 0.1827 0.2812 0.2359 0.262 Uiso 1 1 calc R
H16C H 0.2689 0.3412 0.2511 0.262 Uiso 1 1 calc R
C511 C 0.3274(11) 0.2388(9) 0.0137(7) 0.062(4) Uani 1 1 d U
H51A H 0.3008 0.2376 0.0545 0.075 Uiso 1 1 calc R
H51B H 0.3898 0.2364 0.0260 0.075 Uiso 1 1 calc R
C512 C 0.3215(15) 0.3135(10) 0.0083(8) 0.087(5) Uani 1 1 d U
H51C H 0.3469 0.3157 -0.0327 0.105 Uiso 1 1 calc R
H51D H 0.2597 0.3187 -0.0009 0.105 Uiso 1 1 calc R
C513 C 0.3705(15) 0.3771(10) 0.0789(9) 0.085(5) Uani 1 1 d U
H51E H 0.4308 0.3691 0.0899 0.103 Uiso 1 1 calc R
H51F H 0.3420 0.3768 0.1190 0.103 Uiso 1 1 calc R
C514 C 0.373(2) 0.4555(13) 0.0742(12) 0.136(10) Uani 1 1 d U
H51G H 0.3813 0.4508 0.0259 0.205 Uiso 1 1 calc R
H51H H 0.4214 0.4922 0.1114 0.205 Uiso 1 1 calc R
H51I H 0.3180 0.4726 0.0824 0.205 Uiso 1 1 calc R
C521 C 0.3035(8) 0.1010(8) -0.0397(6) 0.045(3) Uani 1 1 d .
H52A H 0.2778 0.1012 0.0019 0.054 Uiso 1 1 calc R
H52B H 0.3675 0.1075 -0.0245 0.054 Uiso 1 1 calc R
C522 C 0.2709(9) 0.0243(9) -0.1026(7) 0.055(4) Uani 1 1 d .
H52C H 0.2095 0.0206 -0.1248 0.066 Uiso 1 1 calc R
H52D H 0.3060 0.0184 -0.1402 0.066 Uiso 1 1 calc R
C523 C 0.2778(8) -0.0378(9) -0.0754(7) 0.052(4) Uani 1 1 d .
H52E H 0.2678 -0.0866 -0.1181 0.063 Uiso 1 1 calc R
H52F H 0.3380 -0.0293 -0.0479 0.063 Uiso 1 1 calc R
C524 C 0.2155(9) -0.0438(9) -0.0278(8) 0.058(4) Uani 1 1 d .
H52G H 0.1570 -0.0413 -0.0498 0.087 Uiso 1 1 calc R
H52H H 0.2347 -0.0022 0.0204 0.087 Uiso 1 1 calc R
H52I H 0.2142 -0.0919 -0.0228 0.087 Uiso 1 1 calc R
C531 C 0.1850(9) 0.1643(12) -0.0723(9) 0.072(6) Uani 1 1 d .
H53A H 0.1596 0.1211 -0.1193 0.087 Uiso 1 1 calc R
H53B H 0.1741 0.2107 -0.0784 0.087 Uiso 1 1 calc R
C532 C 0.1378(10) 0.1562(12) -0.0141(10) 0.077(6) Uani 1 1 d .
H53C H 0.1344 0.1042 -0.0168 0.092 Uiso 1 1 calc R
H53D H 0.1713 0.1913 0.0348 0.092 Uiso 1 1 calc R
C533 C 0.0504(10) 0.1725(12) -0.0244(9) 0.078(6) Uani 1 1 d .
H53E H 0.0188 0.1406 -0.0749 0.093 Uiso 1 1 calc R
H53F H 0.0542 0.2258 -0.0173 0.093 Uiso 1 1 calc R
C534 C -0.0010(12) 0.1577(14) 0.0291(11) 0.108(8) Uani 1 1 d .
H53G H -0.0461 0.1124 0.0026 0.162 Uiso 1 1 calc R
H53H H -0.0284 0.2009 0.0520 0.162 Uiso 1 1 calc R
H53I H 0.0387 0.1502 0.0666 0.162 Uiso 1 1 calc R
C541 C 0.3174(8) 0.1696(8) -0.1211(6) 0.040(3) Uani 1 1 d .
H54A H 0.2910 0.1220 -0.1636 0.049 Uiso 1 1 calc R
H54B H 0.2979 0.2114 -0.1318 0.049 Uiso 1 1 calc R
C542 C 0.4151(8) 0.1796(9) -0.1117(7) 0.048(4) Uani 1 1 d .
H54C H 0.4351 0.1363 -0.1044 0.057 Uiso 1 1 calc R
H54D H 0.4424 0.2260 -0.0680 0.057 Uiso 1 1 calc R
C543 C 0.4434(9) 0.1853(9) -0.1789(8) 0.058(4) Uani 1 1 d .
H54E H 0.5058 0.1818 -0.1754 0.069 Uiso 1 1 calc R
H54F H 0.4102 0.1415 -0.2228 0.069 Uiso 1 1 calc R
C544 C 0.4305(11) 0.2569(9) -0.1890(8) 0.064(4) Uani 1 1 d .
H54G H 0.4576 0.2592 -0.2286 0.097 Uiso 1 1 calc R
H54H H 0.4575 0.3007 -0.1439 0.097 Uiso 1 1 calc R
H54I H 0.3681 0.2568 -0.2010 0.097 Uiso 1 1 calc R
C611 C 0.1731(10) 0.0309(8) 0.3057(7) 0.053(4) Uani 1 1 d U
H61A H 0.1662 -0.0235 0.2950 0.064 Uiso 1 1 calc R
H61B H 0.1172 0.0467 0.3153 0.064 Uiso 1 1 calc R
C612 C 0.1914(13) 0.0425(8) 0.2395(7) 0.079(5) Uani 1 1 d U
H61C H 0.1981 0.0969 0.2501 0.094 Uiso 1 1 calc R
H61D H 0.2473 0.0268 0.2299 0.094 Uiso 1 1 calc R
C613 C 0.1226(12) 0.0003(10) 0.1730(9) 0.089(5) Uani 1 1 d DU
H61E H 0.1092 -0.0531 0.1659 0.107 Uiso 1 1 calc R
H61F H 0.1440 0.0020 0.1302 0.107 Uiso 1 1 calc R
C614 C 0.0399(13) 0.0340(11) 0.1791(11) 0.115(7) Uani 1 1 d DU
H61G H 0.0056 0.0211 0.1303 0.173 Uiso 1 1 calc R
H61H H 0.0557 0.0889 0.2050 0.173 Uiso 1 1 calc R
H61I H 0.0053 0.0137 0.2060 0.173 Uiso 1 1 calc R
C621 C 0.2140(8) 0.0553(7) 0.4349(6) 0.041(3) Uani 1 1 d .
H62A H 0.1567 0.0704 0.4400 0.049 Uiso 1 1 calc R
H62B H 0.2050 -0.0001 0.4191 0.049 Uiso 1 1 calc R
C622 C 0.2742(9) 0.0912(9) 0.5090(6) 0.057(5) Uani 1 1 d .
H62C H 0.2796 0.1466 0.5281 0.068 Uiso 1 1 calc R
H62D H 0.3328 0.0789 0.5049 0.068 Uiso 1 1 calc R
C623 C 0.2388(8) 0.0627(7) 0.5613(6) 0.039(3) Uani 1 1 d .
H62E H 0.2346 0.0073 0.5424 0.047 Uiso 1 1 calc R
H62F H 0.1794 0.0736 0.5640 0.047 Uiso 1 1 calc R
C624 C 0.2966(10) 0.0990(10) 0.6378(7) 0.064(5) Uani 1 1 d .
H62G H 0.3530 0.0827 0.6365 0.096 Uiso 1 1 calc R
H62H H 0.2682 0.0837 0.6710 0.096 Uiso 1 1 calc R
H62I H 0.3057 0.1540 0.6549 0.096 Uiso 1 1 calc R
C631 C 0.3315(9) 0.0518(8) 0.3639(7) 0.049(4) Uani 1 1 d .
H63A H 0.3490 0.0648 0.3247 0.059 Uiso 1 1 calc R
H63B H 0.3755 0.0818 0.4091 0.059 Uiso 1 1 calc R
C632 C 0.3326(9) -0.0303(9) 0.3447(7) 0.056(4) Uani 1 1 d .
H63C H 0.2928 -0.0602 0.2970 0.067 Uiso 1 1 calc R
H63D H 0.3098 -0.0446 0.3814 0.067 Uiso 1 1 calc R
C633 C 0.4226(10) -0.0508(9) 0.3409(8) 0.064(5) Uani 1 1 d .
H63E H 0.4454 -0.0362 0.3043 0.077 Uiso 1 1 calc R
H63F H 0.4622 -0.0209 0.3886 0.077 Uiso 1 1 calc R
C634 C 0.4243(10) -0.1332(9) 0.3214(8) 0.060(4) Uani 1 1 d .
H63G H 0.3902 -0.1630 0.2720 0.090 Uiso 1 1 calc R
H63H H 0.3993 -0.1490 0.3558 0.090 Uiso 1 1 calc R
H63I H 0.4846 -0.1412 0.3236 0.090 Uiso 1 1 calc R
C641 C 0.2562(9) 0.1587(7) 0.3957(7) 0.049(3) Uani 1 1 d U
H64A H 0.3002 0.1839 0.4418 0.059 Uiso 1 1 calc R
H64B H 0.2805 0.1696 0.3579 0.059 Uiso 1 1 calc R
C642 C 0.1772(10) 0.1938(8) 0.4056(8) 0.062(4) Uani 1 1 d U
H64C H 0.1526 0.1853 0.4445 0.075 Uiso 1 1 calc R
H64D H 0.1323 0.1703 0.3599 0.075 Uiso 1 1 calc R
C643 C 0.2020(11) 0.2772(9) 0.4256(10) 0.077(5) Uani 1 1 d DU
H64E H 0.2361 0.2844 0.3909 0.093 Uiso 1 1 calc R
H64F H 0.2405 0.3006 0.4746 0.093 Uiso 1 1 calc R
C644 C 0.1258(12) 0.3190(12) 0.4260(12) 0.104(6) Uani 1 1 d DU
H64G H 0.0957 0.3044 0.3796 0.155 Uiso 1 1 calc R
H64H H 0.1465 0.3695 0.4456 0.155 Uiso 1 1 calc R
H64I H 0.0899 0.3079 0.4531 0.155 Uiso 1 1 calc R
C711 C 0.5573(8) 0.3397(7) 0.6086(7) 0.041(3) Uani 1 1 d .
H71A H 0.5330 0.3300 0.5574 0.049 Uiso 1 1 calc R
H71B H 0.5611 0.2904 0.6108 0.049 Uiso 1 1 calc R
C712 C 0.4935(8) 0.3761(8) 0.6555(7) 0.046(3) Uani 1 1 d .
H71C H 0.4852 0.4238 0.6513 0.056 Uiso 1 1 calc R
H71D H 0.5170 0.3874 0.7072 0.056 Uiso 1 1 calc R
C713 C 0.4041(8) 0.3194(9) 0.6281(7) 0.051(4) Uani 1 1 d .
H71E H 0.3820 0.3056 0.5756 0.061 Uiso 1 1 calc R
H71F H 0.4114 0.2729 0.6352 0.061 Uiso 1 1 calc R
C714 C 0.3402(9) 0.3588(10) 0.6724(9) 0.070(5) Uani 1 1 d .
H71G H 0.2831 0.3256 0.6555 0.106 Uiso 1 1 calc R
H71H H 0.3350 0.4056 0.6661 0.106 Uiso 1 1 calc R
H71I H 0.3617 0.3705 0.7239 0.106 Uiso 1 1 calc R
C721 C 0.6492(9) 0.4580(7) 0.6200(7) 0.045(3) Uani 1 1 d .
H72A H 0.7085 0.4890 0.6402 0.054 Uiso 1 1 calc R
H72B H 0.6098 0.4858 0.6494 0.054 Uiso 1 1 calc R
C722 C 0.6212(8) 0.4515(8) 0.5429(7) 0.047(3) Uani 1 1 d .
H72C H 0.6526 0.4163 0.5106 0.057 Uiso 1 1 calc R
H72D H 0.5580 0.4309 0.5254 0.057 Uiso 1 1 calc R
C723 C 0.6404(10) 0.5276(9) 0.5398(7) 0.056(4) Uani 1 1 d .
H72E H 0.7033 0.5487 0.5594 0.067 Uiso 1 1 calc R
H72F H 0.6078 0.5620 0.5715 0.067 Uiso 1 1 calc R
C724 C 0.6163(9) 0.5251(8) 0.4621(7) 0.049(3) Uani 1 1 d .
H72G H 0.6508 0.4935 0.4310 0.073 Uiso 1 1 calc R
H72H H 0.6285 0.5763 0.4641 0.073 Uiso 1 1 calc R
H72I H 0.5542 0.5040 0.4420 0.073 Uiso 1 1 calc R
C731 C 0.7007(7) 0.3338(7) 0.5798(6) 0.029(3) Uani 1 1 d .
H73A H 0.7063 0.2908 0.5935 0.035 Uiso 1 1 calc R
H73B H 0.6665 0.3134 0.5292 0.035 Uiso 1 1 calc R
C732 C 0.7901(8) 0.3720(8) 0.5822(7) 0.045(3) Uani 1 1 d .
H73C H 0.8265 0.3903 0.6318 0.053 Uiso 1 1 calc R
H73D H 0.7860 0.4156 0.5692 0.053 Uiso 1 1 calc R
C733 C 0.8315(8) 0.3132(8) 0.5269(7) 0.043(3) Uani 1 1 d .
H73E H 0.8420 0.2730 0.5438 0.052 Uiso 1 1 calc R
H73F H 0.7905 0.2898 0.4791 0.052 Uiso 1 1 calc R
C734 C 0.9163(8) 0.3498(8) 0.5188(7) 0.045(3) Uani 1 1 d .
H73G H 0.9460 0.3108 0.4903 0.067 Uiso 1 1 calc R
H73H H 0.9534 0.3796 0.5670 0.067 Uiso 1 1 calc R
H73I H 0.9046 0.3829 0.4937 0.067 Uiso 1 1 calc R
C741 C 0.6860(9) 0.4079(7) 0.7099(6) 0.050(4) Uani 1 1 d D
H74A H 0.6542 0.4458 0.7382 0.061 Uiso 1 1 calc R
H74B H 0.7478 0.4326 0.7214 0.061 Uiso 1 1 calc R
C742 C 0.6813(8) 0.3448(7) 0.7361(6) 0.046(3) Uani 1 1 d D
H74C H 0.7125 0.3061 0.7081 0.055 Uiso 1 1 calc R
H74D H 0.6196 0.3209 0.7271 0.055 Uiso 1 1 calc R
C743 C 0.7213(10) 0.3739(9) 0.8169(7) 0.057(4) Uani 1 1 d .
H74E H 0.7842 0.3933 0.8247 0.068 Uiso 1 1 calc R
H74F H 0.6942 0.4166 0.8439 0.068 Uiso 1 1 calc R
C744 C 0.7103(12) 0.3162(10) 0.8472(9) 0.076(5) Uani 1 1 d .
H74G H 0.7438 0.2771 0.8256 0.114 Uiso 1 1 calc R
H74H H 0.6485 0.2934 0.8359 0.114 Uiso 1 1 calc R
H74I H 0.7314 0.3399 0.9001 0.114 Uiso 1 1 calc R
C811 C 0.8645(8) 0.4740(8) 0.2614(7) 0.049(3) Uani 1 1 d U
H81A H 0.9241 0.4704 0.2815 0.058 Uiso 1 1 calc R
H81B H 0.8682 0.5231 0.2571 0.058 Uiso 1 1 calc R
C812 C 0.8079(11) 0.4737(10) 0.3147(8) 0.072(4) Uani 1 1 d U
H81C H 0.7512 0.4858 0.2991 0.086 Uiso 1 1 calc R
H81D H 0.7967 0.4225 0.3138 0.086 Uiso 1 1 calc R
C813 C 0.8476(11) 0.5287(10) 0.3908(9) 0.084(5) Uani 1 1 d DU
H81E H 0.8016 0.5404 0.4194 0.101 Uiso 1 1 calc R
H81F H 0.8767 0.5761 0.3905 0.101 Uiso 1 1 calc R
C814 C 0.9138(15) 0.4944(13) 0.4255(14) 0.171(12) Uani 1 1 d DU
H81G H 0.8885 0.4423 0.4153 0.256 Uiso 1 1 calc R
H81H H 0.9291 0.5239 0.4783 0.256 Uiso 1 1 calc R
H81I H 0.9663 0.4951 0.4053 0.256 Uiso 1 1 calc R
C821 C 0.8361(9) 0.3348(8) 0.1863(9) 0.060(4) Uani 1 1 d U
H82A H 0.8155 0.2975 0.1354 0.072 Uiso 1 1 calc R
H82B H 0.7926 0.3261 0.2140 0.072 Uiso 1 1 calc R
C822 C 0.9209(12) 0.3168(10) 0.2166(11) 0.090(5) Uani 1 1 d DU
H82C H 0.9422 0.3502 0.2688 0.108 Uiso 1 1 calc R
H82D H 0.9664 0.3229 0.1896 0.108 Uiso 1 1 calc R
C823 C 0.8971(13) 0.2334(10) 0.2060(14) 0.110(7) Uani 1 1 d DU
H82E H 0.8456 0.2260 0.2266 0.132 Uiso 1 1 calc R
H82F H 0.8841 0.1994 0.1537 0.132 Uiso 1 1 calc R
C824 C 0.9767(17) 0.2172(16) 0.2461(17) 0.182(14) Uani 1 1 d DU
H82G H 1.0243 0.2277 0.2289 0.273 Uiso 1 1 calc R
H82H H 0.9676 0.1678 0.2389 0.273 Uiso 1 1 calc R
H82I H 0.9856 0.2466 0.2945 0.273 Uiso 1 1 calc R
C831 C 0.8959(14) 0.4286(9) 0.1422(10) 0.092(5) Uani 1 1 d U
H83A H 0.9559 0.4301 0.1660 0.111 Uiso 1 1 calc R
H83B H 0.8928 0.4794 0.1436 0.111 Uiso 1 1 calc R
C832 C 0.8801(16) 0.3738(11) 0.0636(11) 0.106(5) Uani 1 1 d U
H83C H 0.8200 0.3705 0.0387 0.127 Uiso 1 1 calc R
H83D H 0.8869 0.3230 0.0607 0.127 Uiso 1 1 calc R
C833 C 0.9465(16) 0.4014(13) 0.0261(13) 0.128(6) Uani 1 1 d DU
H83E H 0.9465 0.4552 0.0365 0.154 Uiso 1 1 calc R
H83F H 0.9293 0.3723 -0.0272 0.154 Uiso 1 1 calc R
C834 C 1.0398(18) 0.3915(18) 0.0542(17) 0.176(9) Uani 1 1 d DU
H83G H 1.0504 0.3426 0.0220 0.265 Uiso 1 1 calc R
H83H H 1.0446 0.3938 0.1036 0.265 Uiso 1 1 calc R
H83I H 1.0829 0.4319 0.0545 0.265 Uiso 1 1 calc R
C841 C 0.7395(9) 0.4104(8) 0.1534(9) 0.056(4) Uani 1 1 d .
H84A H 0.7217 0.3671 0.1055 0.067 Uiso 1 1 calc R
H84B H 0.7020 0.4016 0.1854 0.067 Uiso 1 1 calc R
C842 C 0.7235(11) 0.4800(9) 0.1435(9) 0.065(4) Uani 1 1 d .
H84C H 0.7591 0.4891 0.1104 0.078 Uiso 1 1 calc R
H84D H 0.7399 0.5240 0.1909 0.078 Uiso 1 1 calc R
C843 C 0.6256(14) 0.4692(11) 0.1108(10) 0.093(6) Uani 1 1 d .
H84E H 0.6113 0.5172 0.1109 0.112 Uiso 1 1 calc R
H84F H 0.5899 0.4531 0.1403 0.112 Uiso 1 1 calc R
C844 C 0.6047(13) 0.4056(11) 0.0285(10) 0.094(7) Uani 1 1 d .
H84G H 0.6448 0.4191 0.0011 0.141 Uiso 1 1 calc R
H84H H 0.5446 0.4024 0.0051 0.141 Uiso 1 1 calc R
H84I H 0.6120 0.3568 0.0293 0.141 Uiso 1 1 calc R

loop_
_atom_site_aniso_label
_atom_site_aniso_U_11
_atom_site_aniso_U_22
_atom_site_aniso_U_33
_atom_site_aniso_U_23
_atom_site_aniso_U_13
_atom_site_aniso_U_12
Mo1 0.0210(5) 0.0233(5) 0.0155(4) 0.0063(4) 0.0068(3) -0.0004(4)
Mo2 0.0285(5) 0.0245(6) 0.0215(5) 0.0051(4) 0.0078(4) 0.0034(4)
Mo3 0.0257(5) 0.0370(6) 0.0141(4) 0.0050(4) 0.0059(4) -0.0065(4)
Mo4 0.0284(5) 0.0251(6) 0.0224(5) 0.0122(4) 0.0024(4) -0.0031(4)
Mo5 0.0177(4) 0.0334(6) 0.0170(4) 0.0069(4) 0.0021(3) -0.0038(4)
Mo6 0.0193(5) 0.0296(6) 0.0202(4) 0.0087(4) -0.0001(4) -0.0065(4)
Mo7 0.0267(5) 0.0211(5) 0.0180(4) 0.0062(4) 0.0022(4) 0.0048(4)
Mo8 0.0310(5) 0.0324(6) 0.0230(5) 0.0154(4) 0.0103(4) 0.0042(4)
Mo9 0.0238(5) 0.0214(5) 0.0273(5) 0.0080(4) 0.0031(4) 0.0012(4)
Mo10 0.0280(5) 0.0273(6) 0.0250(5) 0.0116(4) 0.0116(4) -0.0004(4)
Mo11 0.0203(5) 0.0225(5) 0.0229(4) 0.0078(4) -0.0009(4) -0.0037(4)
Mo12 0.0218(5) 0.0223(5) 0.0271(5) 0.0082(4) -0.0048(4) -0.0013(4)
O1 0.042(5) 0.018(4) 0.039(5) 0.000(4) 0.012(4) 0.001(4)
O2 0.034(4) 0.042(5) 0.021(4) 0.003(4) 0.010(3) -0.007(4)
O3 0.042(5) 0.025(5) 0.034(4) 0.016(4) 0.003(4) 0.006(4)
O4 0.023(4) 0.045(5) 0.027(4) 0.011(4) -0.001(3) -0.009(4)
O5 0.021(4) 0.044(5) 0.040(5) 0.019(4) -0.007(3) -0.013(4)
O6 0.031(4) 0.037(5) 0.021(4) 0.015(3) 0.009(3) -0.001(3)
O7 0.026(4) 0.029(5) 0.024(4) 0.012(3) 0.001(3) 0.003(3)
O8 0.032(4) 0.019(4) 0.026(4) 0.005(3) 0.011(3) 0.008(3)
O9 0.028(4) 0.017(4) 0.029(4) 0.000(3) 0.006(3) -0.007(3)
O10 0.035(4) 0.040(5) 0.012(3) 0.001(3) -0.004(3) -0.013(4)
O11 0.026(4) 0.032(5) 0.027(4) 0.011(3) 0.008(3) 0.011(3)
O12 0.027(4) 0.025(4) 0.022(4) 0.009(3) 0.005(3) -0.005(3)
O13 0.043(5) 0.021(4) 0.030(4) -0.003(3) 0.021(4) 0.008(4)
O14 0.022(4) 0.034(5) 0.017(3) 0.009(3) -0.001(3) -0.007(3)
O15 0.018(4) 0.034(5) 0.030(4) 0.011(4) 0.003(3) -0.005(3)
O16 0.034(4) 0.030(5) 0.018(3) 0.008(3) 0.009(3) 0.000(3)
O17 0.024(4) 0.030(5) 0.023(4) 0.008(3) 0.012(3) -0.001(3)
O18 0.019(2) 0.012(2) 0.018(2) 0.0038(18) 0.0058(17) 0.0036(17)
O21 0.042(5) 0.059(6) 0.031(4) 0.026(4) 0.014(4) 0.002(4)
O22 0.045(5) 0.017(4) 0.038(4) 0.005(4) 0.004(4) 0.009(4)
O23 0.047(5) 0.051(6) 0.039(5) 0.025(4) 0.025(4) 0.005(4)
O24 0.034(4) 0.037(5) 0.032(4) 0.019(4) -0.008(3) -0.007(4)
O25 0.032(4) 0.031(5) 0.037(4) 0.015(4) -0.013(4) -0.012(4)
O26 0.042(5) 0.030(5) 0.032(4) 0.011(4) 0.018(4) 0.007(4)
O27 0.038(4) 0.033(5) 0.021(4) 0.011(3) -0.004(3) -0.005(4)
O28 0.033(4) 0.034(5) 0.020(4) 0.015(3) 0.001(3) 0.006(3)
O29 0.021(4) 0.025(4) 0.040(4) 0.011(4) 0.010(3) 0.011(3)
O30 0.028(4) 0.028(5) 0.022(4) 0.004(3) 0.004(3) -0.008(3)
O31 0.036(4) 0.022(4) 0.020(4) 0.007(3) 0.003(3) -0.004(3)
O32 0.034(4) 0.007(4) 0.024(4) 0.005(3) 0.002(3) 0.001(3)
O33 0.025(4) 0.017(4) 0.025(4) 0.007(3) 0.004(3) 0.006(3)
O34 0.030(4) 0.032(5) 0.025(4) 0.014(3) 0.009(3) 0.011(3)
O35 0.021(4) 0.030(5) 0.030(4) 0.013(3) 0.005(3) -0.003(3)
O36 0.037(4) 0.018(4) 0.024(4) 0.009(3) 0.014(3) 0.008(3)
O37 0.030(4) 0.014(4) 0.039(4) 0.008(3) 0.016(3) 0.009(3)
O38 0.019(2) 0.012(2) 0.018(2) 0.0038(18) 0.0058(17) 0.0036(17)
N1 0.020(4) 0.019(5) 0.023(4) 0.009(4) 0.007(4) 0.000(4)
N2 0.046(6) 0.020(5) 0.034(5) 0.001(4) 0.021(5) -0.005(4)
N3 0.036(5) 0.016(5) 0.019(4) 0.002(4) 0.002(4) 0.008(4)
N4 0.046(6) 0.040(7) 0.023(5) 0.006(5) 0.002(4) 0.027(5)
N5 0.037(6) 0.082(9) 0.033(6) 0.033(6) 0.010(5) 0.026(6)
N6 0.045(6) 0.034(6) 0.024(5) 0.003(4) 0.007(4) -0.022(5)
N7 0.035(6) 0.060(8) 0.029(5) 0.012(5) 0.005(4) 0.017(5)
N8 0.052(7) 0.034(7) 0.059(7) 0.019(6) 0.018(6) -0.013(5)
N9 0.095(12) 0.098(13) 0.050(8) 0.020(8) 0.005(8) -0.012(10)
N10 0.086(15) 0.14(2) 0.121(17) 0.057(16) -0.008(12) -0.028(13)
C1 0.020(5) 0.030(6) 0.018(5) 0.008(5) 0.009(4) 0.004(4)
C2 0.030(6) 0.030(7) 0.025(5) 0.008(5) 0.010(5) 0.002(5)
C3 0.040(7) 0.021(6) 0.022(5) -0.005(5) 0.011(5) -0.006(5)
C4 0.047(8) 0.045(8) 0.029(6) 0.006(6) 0.021(6) -0.007(6)
C5 0.048(8) 0.049(9) 0.039(7) 0.013(6) 0.015(6) -0.024(7)
C6 0.040(7) 0.042(8) 0.033(6) 0.009(6) 0.007(5) -0.007(6)
C7 0.033(6) 0.011(5) 0.018(5) 0.007(4) 0.001(4) 0.010(4)
C8 0.024(6) 0.032(7) 0.026(5) 0.012(5) 0.006(4) 0.013(5)
C9 0.043(7) 0.033(7) 0.025(6) 0.006(5) 0.005(5) 0.021(6)
C10 0.076(10) 0.020(7) 0.027(6) -0.001(5) -0.002(6) 0.031(6)
C11 0.065(9) 0.046(9) 0.019(6) 0.003(6) -0.003(6) 0.031(7)
C12 0.034(7) 0.053(9) 0.023(6) 0.012(6) 0.002(5) 0.004(6)
C13 0.083(12) 0.032(9) 0.037(8) 0.006(7) -0.005(8) 0.000(8)
C14 0.070(11) 0.071(12) 0.044(8) 0.033(8) -0.014(8) 0.005(9)
C15 0.027(10) 0.12(2) 0.12(2) -0.002(16) 0.004(11) -0.004(11)
C16 0.089(19) 0.22(4) 0.22(3) 0.06(3) 0.08(2) 0.06(2)
C511 0.094(12) 0.073(9) 0.042(8) 0.031(7) 0.026(8) 0.057(9)
C512 0.154(16) 0.085(9) 0.041(7) 0.032(7) 0.019(9) 0.074(10)
C513 0.140(16) 0.079(9) 0.052(8) 0.031(7) 0.026(9) 0.055(11)
C514 0.24(3) 0.089(10) 0.088(15) 0.032(11) 0.043(18) 0.081(16)
C521 0.043(7) 0.068(10) 0.029(6) 0.030(7) -0.003(6) 0.013(7)
C522 0.039(8) 0.092(12) 0.029(7) 0.028(8) -0.002(6) -0.006(7)
C523 0.037(7) 0.085(12) 0.025(6) 0.018(7) 0.002(5) -0.006(7)
C524 0.046(8) 0.077(12) 0.048(8) 0.019(8) 0.018(7) 0.008(8)
C531 0.032(7) 0.151(18) 0.076(11) 0.084(12) 0.019(7) 0.034(9)
C532 0.059(10) 0.130(17) 0.087(12) 0.078(13) 0.032(9) 0.045(11)
C533 0.051(10) 0.139(18) 0.072(11) 0.068(12) 0.024(8) 0.025(10)
C534 0.075(13) 0.17(2) 0.097(15) 0.061(15) 0.065(12) 0.026(14)
C541 0.041(7) 0.059(9) 0.020(6) 0.015(6) 0.003(5) 0.012(6)
C542 0.034(7) 0.073(11) 0.045(7) 0.035(8) 0.005(6) 0.010(7)
C543 0.046(8) 0.084(12) 0.062(9) 0.043(9) 0.023(7) 0.018(8)
C544 0.077(11) 0.082(13) 0.057(9) 0.044(9) 0.031(8) 0.027(9)
C611 0.072(10) 0.031(8) 0.042(6) 0.008(6) 0.011(6) -0.024(7)
C612 0.146(13) 0.030(8) 0.033(7) 0.002(6) 0.008(7) -0.035(9)
C613 0.129(13) 0.063(12) 0.050(8) 0.016(9) -0.002(9) -0.036(9)
C614 0.123(13) 0.098(17) 0.075(12) -0.014(11) 0.047(11) -0.035(12)
C621 0.038(7) 0.045(8) 0.028(6) 0.009(6) 0.007(5) -0.022(6)
C622 0.058(9) 0.064(10) 0.031(7) 0.012(7) 0.009(6) -0.034(8)
C623 0.035(7) 0.041(8) 0.041(7) 0.016(6) 0.012(6) 0.001(6)
C624 0.055(9) 0.087(13) 0.036(7) 0.017(8) 0.010(7) -0.009(8)
C631 0.056(9) 0.040(9) 0.039(7) 0.004(6) 0.027(6) -0.015(7)
C632 0.050(9) 0.069(11) 0.032(7) 0.010(7) 0.004(6) -0.011(8)
C633 0.058(10) 0.061(11) 0.052(9) 0.002(8) 0.026(7) -0.015(8)
C634 0.062(10) 0.055(11) 0.056(9) 0.014(8) 0.016(8) 0.006(8)
C641 0.059(8) 0.037(7) 0.034(6) 0.002(6) 0.017(6) -0.019(5)
C642 0.064(8) 0.052(8) 0.050(8) 0.003(7) 0.017(7) -0.014(6)
C643 0.093(12) 0.044(8) 0.083(11) 0.009(9) 0.035(10) 0.001(7)
C644 0.116(16) 0.098(14) 0.103(15) 0.043(14) 0.031(14) 0.027(11)
C711 0.031(7) 0.040(8) 0.042(7) 0.007(6) 0.008(6) 0.001(6)
C712 0.028(7) 0.059(10) 0.048(8) 0.016(7) 0.009(6) 0.008(6)
C713 0.039(8) 0.066(10) 0.043(7) 0.024(7) 0.002(6) -0.004(7)
C714 0.029(7) 0.106(15) 0.079(11) 0.038(11) 0.021(8) 0.007(8)
C721 0.047(8) 0.033(8) 0.051(8) 0.012(6) 0.023(6) -0.002(6)
C722 0.036(7) 0.055(9) 0.048(8) 0.022(7) -0.002(6) 0.007(6)
C723 0.053(9) 0.062(10) 0.048(8) 0.017(7) 0.020(7) -0.002(7)
C724 0.055(9) 0.037(8) 0.043(7) 0.005(6) 0.003(6) 0.013(7)
C731 0.026(6) 0.034(7) 0.023(5) 0.008(5) 0.005(4) 0.005(5)
C732 0.039(7) 0.052(9) 0.044(7) 0.024(7) 0.005(6) 0.003(6)
C733 0.044(8) 0.053(9) 0.034(7) 0.014(6) 0.013(6) 0.017(6)
C734 0.031(7) 0.070(10) 0.044(7) 0.031(7) 0.012(6) 0.014(6)
C741 0.042(8) 0.064(10) 0.030(7) 0.008(7) 0.004(6) -0.003(7)
C742 0.031(7) 0.068(10) 0.030(6) 0.013(7) 0.004(5) 0.007(6)
C743 0.069(10) 0.060(10) 0.038(8) 0.015(7) 0.012(7) 0.018(8)
C744 0.096(14) 0.076(13) 0.060(10) 0.029(9) 0.036(10) 0.005(10)
C811 0.036(7) 0.042(8) 0.059(7) 0.018(6) 0.002(6) -0.013(6)
C812 0.075(9) 0.072(9) 0.058(7) 0.027(7) 0.010(6) -0.026(8)
C813 0.088(11) 0.092(12) 0.056(7) 0.032(7) 0.003(7) -0.039(9)
C814 0.21(2) 0.116(17) 0.160(19) 0.101(16) -0.096(16) -0.075(15)
C821 0.052(8) 0.050(9) 0.074(10) 0.030(8) 0.008(7) -0.016(6)
C822 0.066(10) 0.090(11) 0.095(13) 0.020(11) 0.008(9) 0.010(9)
C823 0.105(15) 0.088(12) 0.143(18) 0.041(13) 0.038(13) 0.052(11)
C824 0.17(2) 0.13(2) 0.22(3) 0.08(2) -0.05(2) 0.012(19)
C831 0.134(12) 0.037(8) 0.098(10) 0.010(7) 0.073(9) -0.014(8)
C832 0.155(11) 0.048(8) 0.105(9) 0.010(7) 0.072(9) -0.003(8)
C833 0.167(11) 0.079(9) 0.120(10) 0.011(8) 0.073(9) 0.002(9)
C834 0.178(10) 0.171(10) 0.175(10) 0.062(5) 0.044(5) 0.029(5)
C841 0.045(8) 0.033(8) 0.076(10) 0.014(8) 0.002(7) 0.003(6)
C842 0.084(12) 0.041(10) 0.065(10) 0.021(8) 0.003(9) 0.009(8)
C843 0.121(18) 0.080(15) 0.078(13) 0.032(12) 0.004(12) 0.037(13)
C844 0.101(15) 0.097(16) 0.077(13) 0.055(12) -0.035(11) -0.008(12)

loop_
_atom_type_symbol
_atom_type_description
_atom_type_scat_dispersion_real
_atom_type_scat_dispersion_imag
_atom_type_scat_source
C C 0.0033 0.0016 'International Tables Vol C Tables 4.2.6.8 and 6.1.1.4'
H H 0.0000 0.0000 'International Tables Vol C Tables 4.2.6.8 and 6.1.1.4'
Mo Mo -1.6832 0.6857 'International Tables Vol C Tables 4.2.6.8 and 6.1.1.4'
N N 0.0061 0.0033 'International Tables Vol C Tables 4.2.6.8 and 6.1.1.4'
O O 0.0106 0.0060 'International Tables Vol C Tables 4.2.6.8 and 6.1.1.4'

loop_
_geom_angle_atom_site_label_1
_geom_angle_atom_site_label_2
_geom_angle_atom_site_label_3
_geom_angle
N1 Mo1 O16 101.5(3)
N1 Mo1 O14 102.6(3)
O16 Mo1 O14 90.8(3)
N1 Mo1 O15 101.8(3)
O16 Mo1 O15 88.8(3)
O14 Mo1 O15 155.1(3)
N1 Mo1 O8 101.9(3)
O16 Mo1 O8 156.5(3)
O14 Mo1 O8 85.6(3)
O15 Mo1 O8 84.9(3)
N1 Mo1 O18 178.5(3)
O16 Mo1 O18 79.8(3)
O14 Mo1 O18 78.1(3)
O15 Mo1 O18 77.3(3)
O8 Mo1 O18 76.8(3)
O1 Mo2 O13 102.7(4)
O1 Mo2 O9 104.7(3)
O13 Mo2 O9 89.5(3)
O1 Mo2 O16 103.5(3)
O13 Mo2 O16 153.7(3)
O9 Mo2 O16 86.1(3)
O1 Mo2 O11 102.8(3)
O13 Mo2 O11 87.3(3)
O9 Mo2 O11 152.4(3)
O16 Mo2 O11 84.8(3)
O1 Mo2 O18 178.3(3)
O13 Mo2 O18 78.3(3)
O9 Mo2 O18 76.7(3)
O16 Mo2 O18 75.5(3)
O11 Mo2 O18 75.9(3)
O2 Mo3 O6 104.9(4)
O2 Mo3 O10 103.4(3)
O6 Mo3 O10 89.1(3)
O2 Mo3 O17 103.7(3)
O6 Mo3 O17 87.4(3)
O10 Mo3 O17 152.7(3)
O2 Mo3 O13 102.0(4)
O6 Mo3 O13 153.0(3)
O10 Mo3 O13 86.4(3)
O17 Mo3 O13 84.6(3)
O2 Mo3 O18 178.0(4)
O6 Mo3 O18 77.1(3)
O10 Mo3 O18 76.9(3)
O17 Mo3 O18 75.9(2)
O13 Mo3 O18 76.0(3)
O3 Mo4 O8 103.5(3)
O3 Mo4 O12 103.3(3)
O8 Mo4 O12 90.6(3)
O3 Mo4 O7 103.6(3)
O8 Mo4 O7 88.6(3)
O12 Mo4 O7 152.4(3)
O3 Mo4 O6 103.0(3)
O8 Mo4 O6 153.4(3)
O12 Mo4 O6 84.7(3)
O7 Mo4 O6 83.8(3)
O3 Mo4 O18 179.1(3)
O8 Mo4 O18 77.4(3)
O12 Mo4 O18 76.8(3)
O7 Mo4 O18 76.2(3)
O6 Mo4 O18 76.1(3)
O4 Mo5 O17 103.4(3)
O4 Mo5 O14 103.2(3)
O17 Mo5 O14 153.3(3)
O4 Mo5 O11 103.3(4)
O17 Mo5 O11 88.1(3)
O14 Mo5 O11 87.6(3)
O4 Mo5 O12 103.6(4)
O17 Mo5 O12 85.9(3)
O14 Mo5 O12 86.2(3)
O11 Mo5 O12 153.1(3)
O4 Mo5 O18 178.9(3)
O17 Mo5 O18 77.6(3)
O14 Mo5 O18 75.7(2)
O11 Mo5 O18 77.0(3)
O12 Mo5 O18 76.1(3)
O5 Mo6 O15 103.1(3)
O5 Mo6 O7 103.1(4)
O15 Mo6 O7 89.1(3)
O5 Mo6 O10 103.2(3)
O15 Mo6 O10 153.8(3)
O7 Mo6 O10 86.2(3)
O5 Mo6 O9 103.8(4)
O15 Mo6 O9 86.2(3)
O7 Mo6 O9 153.1(3)
O10 Mo6 O9 86.4(3)
O5 Mo6 O18 179.3(4)
O15 Mo6 O18 76.4(3)
O7 Mo6 O18 76.5(3)
O10 Mo6 O18 77.4(3)
O9 Mo6 O18 76.7(3)
N3 Mo7 O36 101.9(4)
N3 Mo7 O33 102.6(4)
O36 Mo7 O33 89.8(3)
N3 Mo7 O34 100.8(4)
O36 Mo7 O34 157.1(3)
O33 Mo7 O34 88.0(3)
N3 Mo7 O30 101.1(4)
O36 Mo7 O30 87.6(3)
O33 Mo7 O30 156.2(3)
O34 Mo7 O30 85.3(3)
N3 Mo7 O38 178.0(3)
O36 Mo7 O38 78.8(3)
O33 Mo7 O38 79.3(3)
O34 Mo7 O38 78.4(3)
O30 Mo7 O38 77.0(3)
O21 Mo8 O34 103.3(4)
O21 Mo8 O35 105.0(3)
O34 Mo8 O35 91.3(3)
O21 Mo8 O32 103.9(4)
O34 Mo8 O32 152.4(3)
O35 Mo8 O32 86.5(3)
O21 Mo8 O28 101.6(3)
O34 Mo8 O28 86.1(3)
O35 Mo8 O28 153.1(3)
O32 Mo8 O28 83.7(3)
O21 Mo8 O38 177.2(3)
O34 Mo8 O38 76.9(3)
O35 Mo8 O38 77.7(2)
O32 Mo8 O38 75.8(2)
O28 Mo8 O38 75.6(2)
O22 Mo9 O32 103.8(3)
O22 Mo9 O29 103.0(3)
O32 Mo9 O29 89.4(3)
O22 Mo9 O27 103.8(4)
O32 Mo9 O27 86.7(3)
O29 Mo9 O27 153.1(3)
O22 Mo9 O26 103.3(4)
O32 Mo9 O26 152.9(3)
O29 Mo9 O26 86.1(3)
O27 Mo9 O26 85.4(3)
O22 Mo9 O38 178.9(3)
O32 Mo9 O38 77.3(3)
O29 Mo9 O38 77.2(3)
O27 Mo9 O38 76.0(3)
O26 Mo9 O38 75.6(3)
O23 Mo10 O26 103.2(4)
O23 Mo10 O37 103.4(4)
O26 Mo10 O37 89.6(3)
O23 Mo10 O36 103.6(4)
O26 Mo10 O36 152.9(3)
O37 Mo10 O36 87.9(3)
O23 Mo10 O31 102.9(4)
O26 Mo10 O31 85.5(3)
O37 Mo10 O31 153.7(3)
O36 Mo10 O31 84.9(3)
O23 Mo10 O38 179.1(3)
O26 Mo10 O38 77.0(3)
O37 Mo10 O38 77.5(3)
O36 Mo10 O38 76.2(3)
O31 Mo10 O38 76.2(2)
O24 Mo11 O27 103.4(4)
O24 Mo11 O31 104.0(3)
O27 Mo11 O31 89.1(3)
O24 Mo11 O33 103.6(4)
O27 Mo11 O33 152.6(3)
O31 Mo11 O33 88.6(3)
O24 Mo11 O35 102.7(3)
O27 Mo11 O35 84.6(3)
O31 Mo11 O35 153.3(3)
O33 Mo11 O35 85.3(3)
O24 Mo11 O38 178.6(3)
O27 Mo11 O38 76.6(3)
O31 Mo11 O38 77.4(3)
O33 Mo11 O38 76.2(3)
O35 Mo11 O38 75.9(2)
O25 Mo12 O30 103.8(4)
O25 Mo12 O28 103.7(3)
O30 Mo12 O28 90.0(3)
O25 Mo12 O29 102.9(4)
O30 Mo12 O29 152.9(3)
O28 Mo12 O29 87.9(3)
O25 Mo12 O37 103.2(3)
O30 Mo12 O37 85.8(3)
O28 Mo12 O37 153.1(3)
O29 Mo12 O37 84.0(3)
O25 Mo12 O38 178.7(4)
O30 Mo12 O38 76.9(3)
O28 Mo12 O38 77.4(3)
O29 Mo12 O38 76.3(3)
O37 Mo12 O38 75.7(3)
Mo3 O6 Mo4 117.5(3)
Mo6 O7 Mo4 117.2(4)
Mo4 O8 Mo1 114.2(4)
Mo2 O9 Mo6 117.0(3)
Mo3 O10 Mo6 117.2(3)
Mo5 O11 Mo2 116.9(4)
Mo4 O12 Mo5 116.9(3)
Mo2 O13 Mo3 116.7(4)
Mo5 O14 Mo1 114.8(3)
Mo6 O15 Mo1 115.1(3)
Mo1 O16 Mo2 114.6(3)
Mo5 O17 Mo3 117.1(3)
Mo1 O18 Mo5 91.1(2)
Mo1 O18 Mo4 91.6(2)
Mo5 O18 Mo4 90.2(2)
Mo1 O18 Mo6 91.1(2)
Mo5 O18 Mo6 177.7(3)
Mo4 O18 Mo6 90.0(2)
Mo1 O18 Mo2 90.1(2)
Mo5 O18 Mo2 90.2(2)
Mo4 O18 Mo2 178.2(3)
Mo6 O18 Mo2 89.6(2)
Mo1 O18 Mo3 179.0(3)
Mo5 O18 Mo3 89.3(2)
Mo4 O18 Mo3 89.3(2)
Mo6 O18 Mo3 88.5(2)
Mo2 O18 Mo3 88.9(2)
Mo10 O26 Mo9 117.9(4)
Mo11 O27 Mo9 118.2(4)
Mo12 O28 Mo8 116.8(3)
Mo9 O29 Mo12 116.7(4)
Mo12 O30 Mo7 115.0(4)
Mo11 O31 Mo10 116.4(3)
Mo9 O32 Mo8 117.5(3)
Mo11 O33 Mo7 114.1(3)
Mo8 O34 Mo7 114.0(4)
Mo8 O35 Mo11 116.7(3)
Mo10 O36 Mo7 114.4(3)
Mo10 O37 Mo12 116.4(3)
Mo7 O38 Mo12 91.1(2)
Mo7 O38 Mo10 90.6(2)
Mo12 O38 Mo10 90.3(2)
Mo7 O38 Mo9 179.3(4)
Mo12 O38 Mo9 89.5(2)
Mo10 O38 Mo9 89.5(2)
Mo7 O38 Mo8 90.5(2)
Mo12 O38 Mo8 90.1(2)
Mo10 O38 Mo8 178.8(3)
Mo9 O38 Mo8 89.4(2)
Mo7 O38 Mo11 90.2(2)
Mo12 O38 Mo11 178.7(3)
Mo10 O38 Mo11 89.9(2)
Mo9 O38 Mo11 89.1(2)
Mo8 O38 Mo11 89.6(2)
C1 N1 Mo1 177.9(8)
C5 N2 C1 115.9(9)
C7 N3 Mo7 176.5(8)
C11 N4 C7 115.7(10)
C521 N5 C541 111.8(10)
C521 N5 C531 110.6(11)
C541 N5 C531 106.5(9)
C521 N5 C511 106.8(9)
C541 N5 C511 110.5(10)
C531 N5 C511 110.7(12)
C631 N6 C641 106.8(9)
C631 N6 C621 110.7(10)
C641 N6 C621 110.0(9)
C631 N6 C611 111.3(10)
C641 N6 C611 111.5(11)
C621 N6 C611 106.5(8)
C721 N7 C741 107.1(10)
C721 N7 C731 112.5(9)
C741 N7 C731 113.8(10)
C721 N7 C711 110.4(10)
C741 N7 C711 109.4(9)
C731 N7 C711 103.7(9)
C831 N8 C811 105.4(10)
C831 N8 C821 111.0(12)
C811 N8 C821 112.2(11)
C831 N8 C841 111.5(13)
C811 N8 C841 111.4(11)
C821 N8 C841 105.4(9)
N2 C1 C2 124.7(9)
N2 C1 N1 114.6(9)
C2 C1 N1 120.7(9)
C1 C2 C3 117.4(9)
C1 C2 C6 122.3(9)
C3 C2 C6 120.3(10)
C4 C3 C2 118.7(10)
C5 C4 C3 118.9(10)
N2 C5 C4 124.2(10)
N4 C7 N3 114.5(9)
N4 C7 C8 124.5(10)
N3 C7 C8 121.0(9)
C9 C8 C7 118.0(10)
C9 C8 C12 121.8(10)
C7 C8 C12 120.3(10)
C8 C9 C10 118.2(11)
C9 C10 C11 119.3(11)
N4 C11 C10 124.2(11)
N9 C13 C14 179.1(19)
N10 C15 C16 169(4)
C512 C511 N5 115.9(12)
C513 C512 C511 109.2(13)
C512 C513 C514 111.5(15)
N5 C521 C522 115.8(10)
C523 C522 C521 110.0(10)
C524 C523 C522 115.2(13)
N5 C531 C532 114.3(11)
C533 C532 C531 110.9(12)
C532 C533 C534 111.7(14)
C542 C541 N5 114.3(9)
C541 C542 C543 110.7(10)
C544 C543 C542 114.9(13)
C612 C611 N6 114.4(10)
C613 C612 C611 113.9(13)
C612 C613 C614 110.8(17)
C622 C621 N6 116.5(9)
C621 C622 C623 110.2(9)
C622 C623 C624 112.1(10)
C632 C631 N6 114.4(10)
C631 C632 C633 113.9(11)
C634 C633 C632 114.3(12)
C642 C641 N6 116.9(10)
C641 C642 C643 109.2(12)
C642 C643 C644 115.4(15)
C712 C711 N7 115.5(10)
C711 C712 C713 108.4(11)
C714 C713 C712 107.3(12)
N7 C721 C722 117.3(11)
C723 C722 C721 110.6(11)
C722 C723 C724 113.6(12)
C732 C731 N7 113.3(10)
C731 C732 C733 107.7(11)
C734 C733 C732 110.9(11)
N7 C741 C742 116.8(10)
C741 C742 C743 111.4(11)
C744 C743 C742 113.7(13)
C812 C811 N8 115.6(10)
C813 C812 C811 113.1(12)
C812 C813 C814 109.1(18)
N8 C821 C822 119.8(11)
C821 C822 C823 104.7(13)
C824 C823 C822 105.9(18)
N8 C831 C832 116.1(14)
C831 C832 C833 108.9(16)
C832 C833 C834 110(2)
C842 C841 N8 114.9(11)
C841 C842 C843 108.3(13)
C842 C843 C844 108.6(16)

loop_
_geom_bond_atom_site_label_1
_geom_bond_atom_site_label_2
_geom_bond_distance
Mo1 N1 1.721(8)
Mo1 O16 1.893(8)
Mo1 O14 1.927(6)
Mo1 O15 1.971(7)
Mo1 O8 2.018(7)
Mo1 O18 2.220(6)
Mo2 O1 1.691(8)
Mo2 O13 1.887(7)
Mo2 O9 1.919(7)
Mo2 O16 1.950(7)
Mo2 O11 1.953(7)
Mo2 O18 2.347(7)
Mo3 O2 1.688(7)
Mo3 O6 1.869(8)
Mo3 O10 1.908(7)
Mo3 O17 1.946(7)
Mo3 O13 1.988(8)
Mo3 O18 2.364(6)
Mo4 O3 1.699(7)
Mo4 O8 1.861(7)
Mo4 O12 1.912(7)
Mo4 O7 1.940(7)
Mo4 O6 1.982(7)
Mo4 O18 2.322(7)
Mo5 O4 1.684(7)
Mo5 O17 1.912(7)
Mo5 O14 1.923(7)
Mo5 O11 1.927(8)
Mo5 O12 1.948(8)
Mo5 O18 2.321(6)
Mo6 O5 1.688(7)
Mo6 O15 1.878(7)
Mo6 O7 1.912(7)
Mo6 O10 1.928(7)
Mo6 O9 1.944(8)
Mo6 O18 2.329(6)
Mo7 N3 1.726(9)
Mo7 O36 1.925(7)
Mo7 O33 1.930(7)
Mo7 O34 1.971(7)
Mo7 O30 1.989(7)
Mo7 O38 2.218(7)
Mo8 O21 1.694(7)
Mo8 O34 1.891(7)
Mo8 O35 1.894(7)
Mo8 O32 1.966(7)
Mo8 O28 1.977(7)
Mo8 O38 2.341(6)
Mo9 O22 1.682(8)
Mo9 O32 1.883(7)
Mo9 O29 1.893(7)
Mo9 O27 1.941(7)
Mo9 O26 1.947(7)
Mo9 O38 2.338(7)
Mo10 O23 1.691(7)
Mo10 O26 1.885(8)
Mo10 O37 1.888(7)
Mo10 O36 1.920(7)
Mo10 O31 1.991(7)
Mo10 O38 2.327(6)
Mo11 O24 1.687(7)
Mo11 O27 1.890(8)
Mo11 O31 1.894(7)
Mo11 O33 1.925(7)
Mo11 O35 1.986(7)
Mo11 O38 2.347(6)
Mo12 O25 1.693(7)
Mo12 O30 1.856(8)
Mo12 O28 1.898(7)
Mo12 O29 1.962(7)
Mo12 O37 1.991(7)
Mo12 O38 2.323(6)
N1 C1 1.426(12)
N2 C5 1.333(15)
N2 C1 1.342(13)
N3 C7 1.388(13)
N4 C11 1.327(16)
N4 C7 1.346(13)
N5 C521 1.507(16)
N5 C541 1.527(14)
N5 C531 1.534(16)
N5 C511 1.540(19)
N6 C631 1.520(18)
N6 C641 1.522(17)
N6 C621 1.527(13)
N6 C611 1.531(15)
N7 C721 1.493(17)
N7 C741 1.503(15)
N7 C731 1.537(15)
N7 C711 1.548(15)
N8 C831 1.499(17)
N8 C811 1.506(17)
N8 C821 1.514(18)
N8 C841 1.541(17)
N9 C13 1.19(2)
N10 C15 1.10(3)
C1 C2 1.376(15)
C2 C3 1.400(14)
C2 C6 1.503(15)
C3 C4 1.371(15)
C4 C5 1.370(17)
C7 C8 1.408(14)
C8 C9 1.378(16)
C8 C12 1.522(15)
C9 C10 1.387(16)
C10 C11 1.389(16)
C13 C14 1.37(2)
C15 C16 1.40(3)
C511 C512 1.52(2)
C512 C513 1.51(2)
C513 C514 1.57(3)
C521 C522 1.521(19)
C522 C523 1.52(2)
C523 C524 1.505(17)
C531 C532 1.537(19)
C532 C533 1.45(2)
C533 C534 1.540(19)
C541 C542 1.506(16)
C542 C543 1.538(17)
C543 C544 1.52(2)
C611 C612 1.509(17)
C612 C613 1.48(2)
C613 C614 1.529(10)
C621 C622 1.512(16)
C622 C623 1.519(15)
C623 C624 1.532(17)
C631 C632 1.50(2)
C632 C633 1.52(2)
C633 C634 1.51(2)
C641 C642 1.49(2)
C642 C643 1.51(2)
C643 C644 1.527(10)
C711 C712 1.536(17)
C712 C713 1.574(17)
C713 C714 1.53(2)
C721 C722 1.515(17)
C722 C723 1.511(19)
C723 C724 1.550(18)
C731 C732 1.507(15)
C732 C733 1.553(18)
C733 C734 1.509(17)
C741 C742 1.515(9)
C742 C743 1.523(17)
C743 C744 1.48(2)
C811 C812 1.506(19)
C812 C813 1.49(2)
C813 C814 1.529(10)
C821 C822 1.52(2)
C822 C823 1.554(10)
C823 C824 1.523(10)
C831 C832 1.51(2)
C832 C833 1.55(3)
C833 C834 1.559(10)
C841 C842 1.492(19)
C842 C843 1.55(2)
C843 C844 1.62(3)
